data_1501463
loop_
_publ_author_name
'Lejaeghere, Kurt'
'Cottenier, Stefaan'
'Claessens, Serge'
'Waroquier, Michel'
'Van Speybroeck, Veronique'

_publ_section_title
;
 Assessment of a low-cost protocol for an ab initio based prediction of
 the mixing enthalpy at elevated temperatures: The Fe-Mo system
;
_journal_issue 18
_journal_name_full 'Physical Review B'
_journal_page_first 184201
_journal_paper_doi 10.1103/PhysRevB.83.184201
_journal_volume 83
_journal_year 2011
_chemical_formula_sum 'Fe7 Mo6'
_space_group_IT_number 166
_symmetry_Int_Tables_number 166
_symmetry_space_group_name_Hall '-R 3 2"'
_symmetry_space_group_name_H-M 'R -3 m :H'
_cell_angle_alpha 90.00
_cell_angle_beta 90.00
_cell_angle_gamma 120.00
_cell_formula_units_Z 3
_cell_length_a 4.7402
_cell_length_b 4.7402
_cell_length_c 26.0028
_cell_volume 505.992
_cod_data_source_file mu_COD.cif
_cod_data_source_block mu-phase_Fe7Mo6\par
_cod_depositor_comments
;
 This is a density functional theory prediction for the ground state
 structure of Fe7Mo6 (mu-phase of the Fe-Mo system).

 Stefaan Cottenier
 2011-05-06 14:48
;
_cod_database_code 1501463

loop_
_symmetry_equiv_pos_site_id
_symmetry_equiv_pos_as_xyz
1 x,y,z
2 -y,x-y,z
3 -x+y,-x,z
4 y,x,-z
5 x-y,-y,-z
6 -x,-x+y,-z
7 -x,-y,-z
8 y,-x+y,-z
9 x-y,x,-z
10 -y,-x,z
11 -x+y,y,z
12 x,x-y,z
13 x+2/3,y+1/3,z+1/3
14 -y+2/3,x-y+1/3,z+1/3
15 -x+y+2/3,-x+1/3,z+1/3
16 y+2/3,x+1/3,-z+1/3
17 x-y+2/3,-y+1/3,-z+1/3
18 -x+2/3,-x+y+1/3,-z+1/3
19 -x+2/3,-y+1/3,-z+1/3
20 y+2/3,-x+y+1/3,-z+1/3
21 x-y+2/3,x+1/3,-z+1/3
22 -y+2/3,-x+1/3,z+1/3
23 -x+y+2/3,y+1/3,z+1/3
24 x+2/3,x-y+1/3,z+1/3
25 x+1/3,y+2/3,z+2/3
26 -y+1/3,x-y+2/3,z+2/3
27 -x+y+1/3,-x+2/3,z+2/3
28 y+1/3,x+2/3,-z+2/3
29 x-y+1/3,-y+2/3,-z+2/3
30 -x+1/3,-x+y+2/3,-z+2/3
31 -x+1/3,-y+2/3,-z+2/3
32 y+1/3,-x+y+2/3,-z+2/3
33 x-y+1/3,x+2/3,-z+2/3
34 -y+1/3,-x+2/3,z+2/3
35 -x+y+1/3,y+2/3,z+2/3
36 x+1/3,x-y+2/3,z+2/3

loop_
_atom_site_label
_atom_site_type_symbol
_atom_site_Wyckoff_symbol
_atom_site_fract_x
_atom_site_fract_y
_atom_site_fract_z
_atom_site_occupancy
Fe1 Fe 3a 0.0000000 0.0000000 0.0000000 1
Fe2 Fe 18h 0.3322470 0.1661235 0.2567500 1
Mo3 Mo 6c 0.0000000 0.0000000 0.1664500 1
Mo4 Mo 6c 0.0000000 0.0000000 0.3483700 1
Mo5 Mo 6c 0.0000000 0.0000000 0.4512800 1
